data_4032683
loop_
_publ_author_name
'Li, Guijie'
'Zhao, Xiangdong'
'Fang, Kun'
'Li, Jian'
'She, Yuanbin'

_publ_section_title
;
 CuCl-Catalyzed Hydroxylation of N-Heteroarylcarbazole Bromide: Approach
 for the Preparation of N-Heteroarylcarbazolyl Phenols and Its Application
 in the Synthesis of Phosphorescent Emitters.
;
_journal_issue 16
_journal_name_full 'The Journal of organic chemistry'
_journal_page_first 8634
_journal_page_last 8644
_journal_paper_doi 10.1021/acs.joc.7b01568
_journal_volume 82
_journal_year 2017
_chemical_absolute_configuration ad
_chemical_formula_sum 'C35 H22 Cl2 N4 O Pd'
_chemical_formula_weight 691.86
_chemical_name_systematic
; 
 ? 
;
_space_group_crystal_system monoclinic
_space_group_IT_number 4
_space_group_name_Hall 'P 2yb'
_space_group_name_H-M_alt 'P 1 21 1'
_symmetry_space_group_name_Hall 'P 2yb'
_symmetry_space_group_name_H-M 'P 1 21 1'
_atom_sites_solution_hydrogens geom
_audit_creation_method SHELXL-2013
_cell_angle_alpha 90
_cell_angle_beta 103.209(2)
_cell_angle_gamma 90
_cell_formula_units_Z 4
_cell_length_a 11.6518(12)
_cell_length_b 10.0242(10)
_cell_length_c 24.692(3)
_cell_measurement_reflns_used 5605
_cell_measurement_temperature 293(2)
_cell_measurement_theta_max 50.328
_cell_measurement_theta_min 4.403
_cell_volume 2807.7(5)
_computing_cell_refinement 'Bruker SMART'
_computing_data_collection 'Bruker SMART'
_computing_data_reduction 'Bruker SHELXTL'
_computing_molecular_graphics 'Bruker SHELXTL'
_computing_publication_material 'Bruker SHELXTL'
_computing_structure_refinement 'SHELXL-2013 (Sheldrick, 2013)'
_computing_structure_solution 'Bruker SHELXTL'
_diffrn_ambient_temperature 293(2)
_diffrn_measured_fraction_theta_full 0.999
_diffrn_measured_fraction_theta_max 0.999
_diffrn_measurement_device_type 'CCD area detector'
_diffrn_measurement_method 'phi and omega scans'
_diffrn_radiation_type MoK\a
_diffrn_radiation_wavelength 0.71073
_diffrn_reflns_av_R_equivalents 0.0298
_diffrn_reflns_av_unetI/netI 0.0543
_diffrn_reflns_Laue_measured_fraction_full 0.999
_diffrn_reflns_Laue_measured_fraction_max 0.999
_diffrn_reflns_limit_h_max 14
_diffrn_reflns_limit_h_min -9
_diffrn_reflns_limit_k_max 12
_diffrn_reflns_limit_k_min -12
_diffrn_reflns_limit_l_max 29
_diffrn_reflns_limit_l_min -29
_diffrn_reflns_number 16248
_diffrn_reflns_point_group_measured_fraction_full 0.978
_diffrn_reflns_point_group_measured_fraction_max 0.977
_diffrn_reflns_theta_full 25.242
_diffrn_reflns_theta_max 25.497
_diffrn_reflns_theta_min 1.694
_exptl_absorpt_coefficient_mu 0.889
_exptl_absorpt_correction_T_max 0.7456
_exptl_absorpt_correction_T_min 0.6433
_exptl_absorpt_correction_type multi-scan
_exptl_absorpt_process_details sadabs
_exptl_crystal_colour colorless
_exptl_crystal_density_diffrn 1.637
_exptl_crystal_description prismatic
_exptl_crystal_F_000 1392
_exptl_crystal_size_max 0.180
_exptl_crystal_size_mid 0.150
_exptl_crystal_size_min 0.100
_refine_diff_density_max 0.645
_refine_diff_density_min -0.521
_refine_diff_density_rms 0.077
_refine_ls_abs_structure_details
; 
 Flack x determined using 3826 quotients [(I+)-(I-)]/[(I+)+(I-)] 
 (Parsons and Flack (2004), Acta Cryst. A60, s61). 
;
_refine_ls_abs_structure_Flack 0.003(18)
_refine_ls_extinction_method none
_refine_ls_goodness_of_fit_ref 1.007
_refine_ls_hydrogen_treatment constr
_refine_ls_matrix_type full
_refine_ls_number_parameters 775
_refine_ls_number_reflns 10196
_refine_ls_number_restraints 1
_refine_ls_restrained_S_all 1.007
_refine_ls_R_factor_all 0.0481
_refine_ls_R_factor_gt 0.0426
_refine_ls_shift/su_max 0.002
_refine_ls_shift/su_mean 0.000
_refine_ls_structure_factor_coef Fsqd
_refine_ls_weighting_details 'w=1/[\s^2^(Fo^2^)+(0.0605P)^2^+0.5629P] where P=(Fo^2^+2Fc^2^)/3'
_refine_ls_weighting_scheme calc
_refine_ls_wR_factor_gt 0.1034
_refine_ls_wR_factor_ref 0.1075
_reflns_Friedel_coverage 0.841
_reflns_Friedel_fraction_full 0.955
_reflns_Friedel_fraction_max 0.951
_reflns_number_gt 9154
_reflns_number_total 10196
_reflns_threshold_expression 'I > 2\s(I)'
_cod_data_source_file jo7b01568_si_002.cif
_cod_data_source_block cd17063
_cod_depositor_comments 'Adding full bibliography for 4032683.cif.'
_cod_database_code 4032683
_shelx_space_group_comment
; 
The symmetry employed for this shelxl refinement is uniquely defined 
by the following loop, which should always be used as a source of 
symmetry information in preference to the above space-group names. 
They are only intended as comments. 
;
_shelx_estimated_absorpt_t_min 0.856
_shelx_estimated_absorpt_t_max 0.916
_shelxl_version_number 2013-4

loop_
_space_group_symop_operation_xyz
'x, y, z'
'-x, y+1/2, -z'

loop_
_atom_site_label
_atom_site_type_symbol
_atom_site_fract_x
_atom_site_fract_y
_atom_site_fract_z
_atom_site_U_iso_or_equiv
_atom_site_adp_type
_atom_site_occupancy
_atom_site_site_symmetry_order
_atom_site_calc_flag
_atom_site_refinement_flags_posn
_atom_site_refinement_flags_adp
Pd1 Pd 0.76340(4) 0.88623(4) 0.53960(2) 0.03209(16) Uani 1 1 d . .
Pd2 Pd 0.77348(4) 0.18579(4) 0.03980(2) 0.03340(16) Uani 1 1 d . .
Cl1 Cl 0.7751(4) 0.8702(6) 0.3168(2) 0.158(2) Uani 1 1 d . .
Cl2 Cl 1.0085(4) 0.7731(6) 0.3422(2) 0.1472(18) Uani 1 1 d . .
Cl3 Cl 0.6318(7) 0.7861(11) 0.1501(3) 0.233(4) Uani 1 1 d . .
Cl4 Cl 0.4577(7) 0.6986(9) 0.2039(4) 0.243(4) Uani 1 1 d . .
N1 N 1.0071(5) 0.8731(6) 0.6355(2) 0.0380(13) Uani 1 1 d . .
N2 N 0.8102(5) 0.9338(6) 0.6255(3) 0.0368(16) Uani 1 1 d . .
N3 N 0.5351(5) 0.9855(6) 0.4406(2) 0.0380(13) Uani 1 1 d . .
N4 N 0.6720(5) 1.0689(6) 0.5175(2) 0.0370(14) Uani 1 1 d . .
N5 N 0.6330(5) 0.1915(6) 0.1390(2) 0.0387(13) Uani 1 1 d . .
N6 N 0.8188(5) 0.1388(6) 0.1255(3) 0.0374(17) Uani 1 1 d . .
N7 N 0.9050(5) 0.0949(6) -0.0593(2) 0.0392(14) Uani 1 1 d . .
N8 N 0.8436(5) 0.0048(6) 0.0168(2) 0.0389(14) Uani 1 1 d . .
O1 O 0.8149(5) 0.6060(5) 0.4727(2) 0.0466(13) Uani 1 1 d . .
O2 O 0.6456(5) 0.4616(5) -0.0264(2) 0.0505(14) Uani 1 1 d . .
C1 C 0.8898(6) 0.7506(7) 0.5514(3) 0.0329(15) Uani 1 1 d . .
C2 C 0.9024(7) 0.6494(7) 0.5164(3) 0.0383(17) Uani 1 1 d . .
C3 C 1.0084(7) 0.5777(9) 0.5206(3) 0.0486(19) Uani 1 1 d . .
H3 H 1.0108 0.5074 0.4963 0.058 Uiso 1 1 calc R U
C4 C 1.1069(7) 0.6098(9) 0.5597(3) 0.049(2) Uani 1 1 d . .
H4 H 1.1775 0.5647 0.5616 0.059 Uiso 1 1 calc R U
C5 C 1.0995(6) 0.7113(8) 0.5969(3) 0.0396(17) Uani 1 1 d . .
C6 C 0.9919(6) 0.7775(7) 0.5924(3) 0.0372(16) Uani 1 1 d . .
C7 C 1.1269(6) 0.8766(8) 0.6628(3) 0.0416(16) Uani 1 1 d . .
C8 C 1.1855(6) 0.7765(8) 0.6405(3) 0.0385(16) Uani 1 1 d . .
C9 C 1.3068(7) 0.7616(9) 0.6603(3) 0.047(2) Uani 1 1 d . .
H9 H 1.3473 0.6946 0.6464 0.057 Uiso 1 1 calc R U
C10 C 1.3644(8) 0.8458(10) 0.7000(4) 0.059(3) Uani 1 1 d . .
H10 H 1.4454 0.8362 0.7130 0.071 Uiso 1 1 calc R U
C11 C 1.3066(8) 0.9464(10) 0.7219(4) 0.059(2) Uani 1 1 d . .
H11 H 1.3488 1.0023 0.7494 0.070 Uiso 1 1 calc R U
C12 C 1.1870(7) 0.9632(9) 0.7030(3) 0.053(2) Uani 1 1 d . .
H12 H 1.1475 1.0312 0.7169 0.063 Uiso 1 1 calc R U
C13 C 0.9151(7) 0.9158(8) 0.6592(3) 0.0395(18) Uani 1 1 d . .
C14 C 0.9322(7) 0.9307(8) 0.7168(3) 0.0428(19) Uani 1 1 d . .
H14 H 1.0063 0.9163 0.7398 0.051 Uiso 1 1 calc R U
C15 C 0.8404(8) 0.9661(9) 0.7389(3) 0.0473(19) Uani 1 1 d . .
H15 H 0.8507 0.9771 0.7772 0.057 Uiso 1 1 calc R U
C16 C 0.7309(8) 0.9855(9) 0.7036(3) 0.051(2) Uani 1 1 d . .
H16 H 0.6660 1.0097 0.7174 0.062 Uiso 1 1 calc R U
C17 C 0.7212(7) 0.9683(9) 0.6482(3) 0.0445(19) Uani 1 1 d . .
H17 H 0.6475 0.9814 0.6246 0.053 Uiso 1 1 calc R U
C18 C 0.6911(6) 0.8076(7) 0.4665(3) 0.0342(15) Uani 1 1 d . .
C19 C 0.7200(6) 0.6840(13) 0.4481(3) 0.0373(17) Uani 1 1 d . .
C20 C 0.6541(7) 0.6183(8) 0.4005(3) 0.0435(18) Uani 1 1 d . .
H20 H 0.6785 0.5360 0.3899 0.052 Uiso 1 1 calc R U
C21 C 0.5543(7) 0.6768(8) 0.3703(3) 0.0426(17) Uani 1 1 d . .
H21 H 0.5097 0.6345 0.3390 0.051 Uiso 1 1 calc R U
C22 C 0.5197(6) 0.8002(7) 0.3867(3) 0.0364(16) Uani 1 1 d . .
C23 C 0.5894(6) 0.8636(7) 0.4332(3) 0.0350(16) Uani 1 1 d . .
C24 C 0.4297(6) 0.9950(8) 0.4002(3) 0.0389(16) Uani 1 1 d . .
C25 C 0.4187(7) 0.8824(8) 0.3653(3) 0.0406(16) Uani 1 1 d . .
C26 C 0.3199(7) 0.8657(9) 0.3228(3) 0.051(2) Uani 1 1 d . .
H26 H 0.3136 0.7921 0.2994 0.061 Uiso 1 1 calc R U
C27 C 0.2325(8) 0.9568(10) 0.3154(4) 0.059(2) Uani 1 1 d . .
H27 H 0.1661 0.9459 0.2866 0.071 Uiso 1 1 calc R U
C28 C 0.2405(8) 1.0652(9) 0.3500(4) 0.059(2) Uani 1 1 d . .
H28 H 0.1792 1.1268 0.3442 0.071 Uiso 1 1 calc R U
C29 C 0.3379(7) 1.0850(9) 0.3932(3) 0.051(2) Uani 1 1 d . .
H29 H 0.3415 1.1574 0.4171 0.061 Uiso 1 1 calc R U
C30 C 0.5903(7) 1.0942(7) 0.4715(3) 0.0354(16) Uani 1 1 d . .
C31 C 0.5648(8) 1.2234(8) 0.4521(3) 0.0456(19) Uani 1 1 d . .
H31 H 0.5083 1.2391 0.4195 0.055 Uiso 1 1 calc R U
C32 C 0.6244(9) 1.3270(8) 0.4819(4) 0.056(2) Uani 1 1 d . .
H32 H 0.6074 1.4144 0.4701 0.067 Uiso 1 1 calc R U
C33 C 0.7109(9) 1.3012(9) 0.5301(3) 0.052(2) Uani 1 1 d . .
H33 H 0.7533 1.3698 0.5509 0.062 Uiso 1 1 calc R U
C34 C 0.7300(8) 1.1728(8) 0.5451(3) 0.0470(19) Uani 1 1 d . .
H34 H 0.7878 1.1546 0.5771 0.056 Uiso 1 1 calc R U
C35 C 0.6577(6) 0.3169(7) 0.0537(3) 0.0379(17) Uani 1 1 d . .
C36 C 0.6058(7) 0.4170(8) 0.0191(3) 0.0431(18) Uani 1 1 d . .
C37 C 0.5044(7) 0.4875(9) 0.0254(3) 0.053(2) Uani 1 1 d . .
H37 H 0.4762 0.5589 0.0021 0.064 Uiso 1 1 calc R U
C38 C 0.4486(8) 0.4505(9) 0.0654(4) 0.055(2) Uani 1 1 d . .
H38 H 0.3790 0.4923 0.0683 0.066 Uiso 1 1 calc R U
C39 C 0.4964(6) 0.3493(8) 0.1023(3) 0.0457(19) Uani 1 1 d . .
C40 C 0.6008(6) 0.2898(8) 0.0960(3) 0.0386(16) Uani 1 1 d . .
C41 C 0.5431(6) 0.1858(8) 0.1680(3) 0.0418(16) Uani 1 1 d . .
C42 C 0.4609(6) 0.2854(9) 0.1480(3) 0.0457(18) Uani 1 1 d . .
C43 C 0.3617(7) 0.2968(10) 0.1709(4) 0.050(2) Uani 1 1 d . .
H43 H 0.3059 0.3629 0.1584 0.060 Uiso 1 1 calc R U
C44 C 0.3475(8) 0.2114(12) 0.2112(4) 0.062(3) Uani 1 1 d . .
H44 H 0.2820 0.2199 0.2265 0.074 Uiso 1 1 calc R U
C45 C 0.4285(8) 0.1115(11) 0.2301(4) 0.063(3) Uani 1 1 d . .
H45 H 0.4158 0.0530 0.2574 0.076 Uiso 1 1 calc R U
C46 C 0.5271(7) 0.0975(9) 0.2093(4) 0.053(2) Uani 1 1 d . .
H46 H 0.5819 0.0308 0.2223 0.064 Uiso 1 1 calc R U
C47 C 0.7508(6) 0.1556(7) 0.1615(3) 0.0368(17) Uani 1 1 d . .
C48 C 0.7939(7) 0.1464(8) 0.2182(3) 0.047(2) Uani 1 1 d . .
H48 H 0.7439 0.1556 0.2424 0.057 Uiso 1 1 calc R U
C49 C 0.9109(8) 0.1235(9) 0.2381(3) 0.049(2) Uani 1 1 d . .
H49 H 0.9425 0.1213 0.2762 0.058 Uiso 1 1 calc R U
C50 C 0.9829(7) 0.1037(9) 0.2013(3) 0.0480(19) Uani 1 1 d . .
H50 H 1.0625 0.0835 0.2138 0.058 Uiso 1 1 calc R U
C51 C 0.9330(7) 0.1148(9) 0.1462(3) 0.044(2) Uani 1 1 d . .
H51 H 0.9814 0.1050 0.1213 0.053 Uiso 1 1 calc R U
C52 C 0.7676(7) 0.2661(7) -0.0337(3) 0.0352(16) Uani 1 1 d . .
C53 C 0.7177(6) 0.3901(12) -0.0515(3) 0.0401(17) Uani 1 1 d . .
C54 C 0.7356(7) 0.4547(8) -0.0992(3) 0.0447(18) Uani 1 1 d . .
H54 H 0.6965 0.5345 -0.1103 0.054 Uiso 1 1 calc R U
C55 C 0.8089(7) 0.4031(8) -0.1296(3) 0.0456(18) Uani 1 1 d . .
H55 H 0.8225 0.4478 -0.1605 0.055 Uiso 1 1 calc R U
C56 C 0.8635(7) 0.2805(8) -0.1127(3) 0.0415(18) Uani 1 1 d . .
C57 C 0.8393(6) 0.2147(7) -0.0666(3) 0.0362(16) Uani 1 1 d . .
C58 C 0.9731(7) 0.0888(9) -0.0999(3) 0.0451(18) Uani 1 1 d . .
C59 C 0.9469(7) 0.2032(8) -0.1332(3) 0.0415(17) Uani 1 1 d . .
C60 C 1.0101(9) 0.2250(10) -0.1738(3) 0.059(2) Uani 1 1 d . .
H60 H 0.9924 0.2983 -0.1973 0.071 Uiso 1 1 calc R U
C61 C 1.0977(10) 0.1398(10) -0.1795(4) 0.063(3) Uani 1 1 d . .
H61 H 1.1403 0.1554 -0.2064 0.076 Uiso 1 1 calc R U
C62 C 1.1227(8) 0.0305(10) -0.1450(4) 0.059(2) Uani 1 1 d . .
H62 H 1.1830 -0.0267 -0.1491 0.071 Uiso 1 1 calc R U
C63 C 1.0619(7) 0.0031(9) -0.1049(3) 0.051(2) Uani 1 1 d . .
H63 H 1.0802 -0.0709 -0.0818 0.061 Uiso 1 1 calc R U
C64 C 0.8808(7) -0.0168(8) -0.0301(3) 0.0400(17) Uani 1 1 d . .
C65 C 0.8878(7) -0.1465(8) -0.0504(3) 0.048(2) Uani 1 1 d . .
H65 H 0.9142 -0.1612 -0.0827 0.058 Uiso 1 1 calc R U
C66 C 0.8554(9) -0.2495(8) -0.0220(4) 0.059(2) Uani 1 1 d . .
H66 H 0.8600 -0.3363 -0.0347 0.071 Uiso 1 1 calc R U
C67 C 0.8162(8) -0.2272(9) 0.0250(4) 0.055(2) Uani 1 1 d . .
H67 H 0.7925 -0.2977 0.0444 0.066 Uiso 1 1 calc R U
C68 C 0.8126(8) -0.1024(9) 0.0426(3) 0.0491(19) Uani 1 1 d . .
H68 H 0.7868 -0.0884 0.0751 0.059 Uiso 1 1 calc R U
C69 C 0.8849(13) 0.8010(18) 0.3649(5) 0.106(4) Uani 1 1 d . .
H69A H 0.8576 0.7170 0.3768 0.128 Uiso 1 1 calc R U
H69B H 0.9038 0.8594 0.3970 0.128 Uiso 1 1 calc R U
C70 C 0.496(2) 0.745(3) 0.1494(10) 0.26(2) Uani 1 1 d . .
H70A H 0.4476 0.8210 0.1348 0.310 Uiso 1 1 calc R U
H70B H 0.4750 0.6737 0.1224 0.310 Uiso 1 1 calc R U

loop_
_atom_site_aniso_label
_atom_site_aniso_U_11
_atom_site_aniso_U_22
_atom_site_aniso_U_33
_atom_site_aniso_U_23
_atom_site_aniso_U_13
_atom_site_aniso_U_12
Pd1 0.0356(3) 0.0280(3) 0.0338(3) -0.0030(3) 0.0102(2) 0.0014(3)
Pd2 0.0333(3) 0.0303(3) 0.0344(3) 0.0030(3) 0.0033(2) 0.0043(3)
Cl1 0.102(3) 0.163(4) 0.202(5) 0.085(4) 0.020(3) 0.008(3)
Cl2 0.092(3) 0.197(5) 0.156(4) 0.033(4) 0.037(3) 0.000(3)
Cl3 0.181(6) 0.312(11) 0.228(7) -0.080(8) 0.094(6) -0.004(7)
Cl4 0.225(7) 0.276(10) 0.253(8) 0.144(8) 0.109(6) 0.133(7)
N1 0.038(3) 0.037(3) 0.040(3) -0.006(3) 0.010(3) 0.000(3)
N2 0.037(3) 0.039(4) 0.035(3) 0.002(3) 0.009(3) 0.007(3)
N3 0.042(3) 0.030(3) 0.042(3) 0.001(3) 0.011(3) 0.006(3)
N4 0.048(4) 0.029(3) 0.038(3) -0.005(3) 0.017(3) 0.001(3)
N5 0.034(3) 0.038(3) 0.042(3) 0.004(3) 0.005(2) 0.004(3)
N6 0.037(3) 0.042(4) 0.033(3) 0.011(3) 0.008(3) 0.010(3)
N7 0.045(3) 0.033(3) 0.037(3) -0.003(3) 0.003(3) 0.001(3)
N8 0.043(3) 0.030(3) 0.042(3) 0.004(3) 0.004(3) 0.003(3)
O1 0.049(3) 0.034(3) 0.053(3) -0.014(2) 0.004(3) 0.009(2)
O2 0.055(3) 0.039(3) 0.058(3) 0.013(3) 0.014(3) 0.016(3)
C1 0.038(4) 0.028(4) 0.034(4) -0.001(3) 0.012(3) 0.005(3)
C2 0.043(4) 0.034(4) 0.037(4) 0.005(3) 0.008(3) 0.007(3)
C3 0.054(5) 0.045(5) 0.048(4) -0.008(4) 0.013(4) 0.012(4)
C4 0.049(5) 0.051(5) 0.049(5) 0.005(4) 0.015(4) 0.016(4)
C5 0.039(4) 0.047(5) 0.036(4) 0.005(3) 0.015(3) 0.003(3)
C6 0.041(4) 0.037(4) 0.036(4) 0.001(3) 0.015(3) 0.002(3)
C7 0.039(4) 0.050(4) 0.035(4) 0.006(4) 0.007(3) -0.002(4)
C8 0.038(4) 0.044(4) 0.035(4) 0.014(3) 0.012(3) 0.002(3)
C9 0.034(4) 0.068(6) 0.042(4) 0.020(4) 0.013(3) 0.005(4)
C10 0.036(4) 0.070(7) 0.066(6) 0.028(5) 0.004(4) -0.007(4)
C11 0.051(5) 0.075(7) 0.044(5) 0.013(4) -0.002(4) -0.013(5)
C12 0.048(5) 0.058(5) 0.051(5) 0.003(4) 0.010(4) -0.003(4)
C13 0.045(4) 0.037(4) 0.039(4) -0.005(3) 0.014(3) -0.001(3)
C14 0.048(4) 0.048(5) 0.033(4) -0.002(3) 0.010(3) -0.006(3)
C15 0.059(5) 0.052(5) 0.033(4) 0.000(4) 0.015(4) 0.007(4)
C16 0.061(5) 0.054(5) 0.047(5) -0.005(4) 0.031(4) 0.001(4)
C17 0.045(4) 0.044(5) 0.044(4) 0.000(4) 0.011(4) 0.007(4)
C18 0.039(4) 0.029(4) 0.038(4) -0.003(3) 0.015(3) -0.001(3)
C19 0.035(4) 0.039(5) 0.038(4) -0.009(5) 0.009(3) -0.003(4)
C20 0.055(5) 0.031(4) 0.047(4) -0.006(3) 0.015(4) 0.001(4)
C21 0.050(4) 0.037(4) 0.040(4) -0.009(4) 0.009(3) -0.011(4)
C22 0.044(4) 0.033(4) 0.034(4) -0.001(3) 0.010(3) -0.002(3)
C23 0.041(4) 0.032(4) 0.034(3) 0.001(3) 0.013(3) 0.000(3)
C24 0.037(4) 0.042(4) 0.039(4) 0.006(3) 0.009(3) -0.002(3)
C25 0.055(4) 0.035(4) 0.033(3) 0.004(3) 0.012(3) -0.001(4)
C26 0.059(5) 0.047(5) 0.044(4) 0.004(4) 0.004(4) 0.000(4)
C27 0.054(5) 0.064(6) 0.052(5) 0.012(5) -0.003(4) 0.006(5)
C28 0.054(5) 0.052(6) 0.067(6) 0.011(5) 0.003(4) 0.021(4)
C29 0.054(5) 0.047(5) 0.052(5) 0.002(4) 0.014(4) 0.008(4)
C30 0.049(4) 0.030(4) 0.033(4) 0.001(3) 0.021(3) -0.001(3)
C31 0.056(5) 0.036(4) 0.048(4) 0.003(3) 0.017(4) 0.004(4)
C32 0.088(7) 0.022(4) 0.066(6) 0.006(4) 0.032(5) 0.005(4)
C33 0.075(6) 0.038(5) 0.048(5) -0.009(4) 0.027(4) -0.008(4)
C34 0.062(5) 0.026(4) 0.055(5) -0.013(4) 0.019(4) 0.002(4)
C35 0.028(4) 0.039(4) 0.044(4) -0.005(3) 0.001(3) 0.003(3)
C36 0.040(4) 0.035(4) 0.049(4) -0.003(3) 0.001(3) 0.005(3)
C37 0.050(5) 0.046(5) 0.057(5) 0.004(4) 0.000(4) 0.021(4)
C38 0.044(5) 0.061(6) 0.062(6) -0.008(5) 0.014(4) 0.014(4)
C39 0.032(4) 0.052(5) 0.049(4) -0.013(4) 0.001(3) 0.005(3)
C40 0.033(4) 0.036(4) 0.044(4) -0.003(3) 0.005(3) 0.003(3)
C41 0.040(4) 0.043(4) 0.041(4) -0.011(4) 0.009(3) -0.005(4)
C42 0.032(4) 0.055(5) 0.048(4) -0.013(4) 0.006(3) -0.003(4)
C43 0.035(4) 0.057(5) 0.056(5) -0.014(5) 0.008(4) -0.004(4)
C44 0.045(5) 0.088(8) 0.053(5) -0.034(6) 0.014(4) -0.020(5)
C45 0.061(6) 0.069(6) 0.066(6) -0.017(5) 0.027(5) -0.021(5)
C46 0.053(5) 0.052(5) 0.057(5) -0.011(4) 0.017(4) -0.003(4)
C47 0.039(4) 0.031(4) 0.039(4) -0.005(3) 0.006(3) 0.002(3)
C48 0.052(5) 0.051(5) 0.041(4) -0.003(4) 0.015(4) 0.006(4)
C49 0.053(5) 0.055(5) 0.032(4) -0.005(4) -0.003(4) 0.008(4)
C50 0.043(4) 0.049(5) 0.049(5) 0.001(4) 0.004(4) 0.007(4)
C51 0.035(4) 0.053(5) 0.044(5) 0.007(4) 0.008(3) 0.007(4)
C52 0.038(4) 0.033(4) 0.030(4) 0.003(3) -0.002(3) 0.001(3)
C53 0.046(4) 0.028(4) 0.043(4) -0.004(5) 0.006(3) -0.006(4)
C54 0.041(4) 0.035(4) 0.053(5) 0.006(4) 0.001(4) 0.003(3)
C55 0.056(5) 0.035(4) 0.043(4) 0.008(4) 0.006(4) -0.003(4)
C56 0.052(5) 0.040(4) 0.031(4) 0.001(3) 0.005(3) -0.007(4)
C57 0.037(4) 0.030(4) 0.037(4) 0.000(3) -0.001(3) -0.002(3)
C58 0.050(4) 0.049(4) 0.037(4) -0.007(4) 0.010(3) -0.003(4)
C59 0.056(5) 0.034(4) 0.033(4) 0.001(3) 0.006(3) -0.003(4)
C60 0.082(7) 0.054(6) 0.041(5) -0.003(4) 0.015(4) -0.011(5)
C61 0.088(7) 0.059(6) 0.049(5) -0.011(4) 0.028(5) -0.003(5)
C62 0.063(6) 0.064(6) 0.055(5) -0.017(5) 0.021(4) 0.011(5)
C63 0.053(5) 0.048(5) 0.048(5) -0.001(4) 0.006(4) 0.013(4)
C64 0.038(4) 0.034(4) 0.041(4) 0.002(3) -0.006(3) 0.006(3)
C65 0.050(5) 0.046(5) 0.042(4) -0.011(4) -0.002(4) 0.008(4)
C66 0.078(6) 0.022(4) 0.070(6) -0.005(4) 0.002(5) -0.001(4)
C67 0.073(6) 0.036(5) 0.053(5) 0.010(4) 0.004(5) 0.003(4)
C68 0.056(5) 0.042(5) 0.047(4) 0.015(4) 0.008(3) 0.001(5)
C69 0.130(12) 0.117(11) 0.082(8) -0.011(9) 0.043(8) -0.015(10)
C70 0.20(2) 0.28(3) 0.20(2) -0.17(2) -0.16(2) 0.17(2)

loop_
_atom_type_symbol
_atom_type_description
_atom_type_scat_dispersion_real
_atom_type_scat_dispersion_imag
_atom_type_scat_source
C C 0.0033 0.0016 'International Tables Vol C Tables 4.2.6.8 and 6.1.1.4'
H H 0.0000 0.0000 'International Tables Vol C Tables 4.2.6.8 and 6.1.1.4'
N N 0.0061 0.0033 'International Tables Vol C Tables 4.2.6.8 and 6.1.1.4'
O O 0.0106 0.0060 'International Tables Vol C Tables 4.2.6.8 and 6.1.1.4'
Cl Cl 0.1484 0.1585 'International Tables Vol C Tables 4.2.6.8 and 6.1.1.4'
Pd Pd -0.9988 1.0072 'International Tables Vol C Tables 4.2.6.8 and 6.1.1.4'

loop_
_geom_angle_atom_site_label_1
_geom_angle_atom_site_label_2
_geom_angle_atom_site_label_3
_geom_angle
C1 Pd1 C18 90.5(3)
C1 Pd1 N2 89.7(3)
C18 Pd1 N2 164.4(3)
C1 Pd1 N4 160.6(3)
C18 Pd1 N4 91.4(3)
N2 Pd1 N4 93.6(2)
C35 Pd2 C52 90.4(3)
C35 Pd2 N6 89.9(3)
C52 Pd2 N6 163.8(3)
C35 Pd2 N8 159.9(3)
C52 Pd2 N8 92.1(3)
N6 Pd2 N8 93.1(2)
C13 N1 C7 124.3(6)
C13 N1 C6 123.1(6)
C7 N1 C6 108.5(6)
C13 N2 C17 117.8(7)
C13 N2 Pd1 126.0(5)
C17 N2 Pd1 115.6(5)
C24 N3 C30 123.8(6)
C24 N3 C23 108.3(6)
C30 N3 C23 125.6(6)
C30 N4 C34 117.9(7)
C30 N4 Pd1 127.1(5)
C34 N4 Pd1 111.9(5)
C41 N5 C47 124.5(6)
C41 N5 C40 107.8(6)
C47 N5 C40 122.4(6)
C51 N6 C47 117.5(6)
C51 N6 Pd2 115.0(5)
C47 N6 Pd2 126.2(5)
C64 N7 C57 125.5(6)
C64 N7 C58 122.9(7)
C57 N7 C58 108.8(6)
C64 N8 C68 117.1(7)
C64 N8 Pd2 126.1(5)
C68 N8 Pd2 113.3(6)
C2 O1 C19 122.9(6)
C53 O2 C36 123.9(7)
C2 C1 C6 113.9(6)
C2 C1 Pd1 127.1(5)
C6 C1 Pd1 117.1(5)
C1 C2 O1 124.4(7)
C1 C2 C3 123.5(7)
O1 C2 C3 112.1(6)
C4 C3 C2 120.9(8)
C4 C3 H3 119.5
C2 C3 H3 119.5
C3 C4 C5 118.3(7)
C3 C4 H4 120.8
C5 C4 H4 120.8
C4 C5 C6 119.0(7)
C4 C5 C8 133.4(7)
C6 C5 C8 107.5(7)
C5 C6 C1 124.3(7)
C5 C6 N1 107.8(6)
C1 C6 N1 127.9(6)
C12 C7 C8 121.4(7)
C12 C7 N1 130.1(7)
C8 C7 N1 108.4(6)
C9 C8 C7 119.2(7)
C9 C8 C5 133.3(8)
C7 C8 C5 107.5(6)
C10 C9 C8 118.9(9)
C10 C9 H9 120.5
C8 C9 H9 120.5
C9 C10 C11 122.1(8)
C9 C10 H10 119.0
C11 C10 H10 119.0
C12 C11 C10 120.1(9)
C12 C11 H11 120.0
C10 C11 H11 120.0
C11 C12 C7 118.3(9)
C11 C12 H12 120.8
C7 C12 H12 120.8
N2 C13 N1 117.6(6)
N2 C13 C14 121.4(7)
N1 C13 C14 120.9(7)
C15 C14 C13 119.8(8)
C15 C14 H14 120.1
C13 C14 H14 120.1
C14 C15 C16 118.7(7)
C14 C15 H15 120.7
C16 C15 H15 120.7
C17 C16 C15 118.1(7)
C17 C16 H16 121.0
C15 C16 H16 121.0
N2 C17 C16 124.3(8)
N2 C17 H17 117.9
C16 C17 H17 117.9
C19 C18 C23 113.8(6)
C19 C18 Pd1 124.8(5)
C23 C18 Pd1 120.4(5)
O1 C19 C18 126.4(7)
O1 C19 C20 109.4(9)
C18 C19 C20 124.2(8)
C21 C20 C19 119.3(8)
C21 C20 H20 120.3
C19 C20 H20 120.4
C20 C21 C22 119.5(7)
C20 C21 H21 120.3
C22 C21 H21 120.3
C21 C22 C23 119.4(7)
C21 C22 C25 132.2(7)
C23 C22 C25 108.5(6)
C22 C23 C18 123.8(6)
C22 C23 N3 107.8(6)
C18 C23 N3 128.3(6)
C29 C24 N3 131.5(7)
C29 C24 C25 119.3(7)
N3 C24 C25 108.9(7)
C26 C25 C24 120.4(7)
C26 C25 C22 133.1(8)
C24 C25 C22 106.4(6)
C27 C26 C25 119.6(8)
C27 C26 H26 120.2
C25 C26 H26 120.2
C26 C27 C28 120.7(8)
C26 C27 H27 119.7
C28 C27 H27 119.7
C27 C28 C29 121.4(8)
C27 C28 H28 119.3
C29 C28 H28 119.3
C24 C29 C28 118.6(8)
C24 C29 H29 120.7
C28 C29 H29 120.7
N4 C30 C31 121.8(7)
N4 C30 N3 117.9(6)
C31 C30 N3 120.1(7)
C32 C31 C30 118.7(8)
C32 C31 H31 120.6
C30 C31 H31 120.6
C31 C32 C33 119.8(7)
C31 C32 H32 120.1
C33 C32 H32 120.1
C34 C33 C32 117.0(8)
C34 C33 H33 121.5
C32 C33 H33 121.5
N4 C34 C33 124.8(8)
N4 C34 H34 117.6
C33 C34 H34 117.6
C36 C35 C40 113.3(7)
C36 C35 Pd2 127.3(6)
C40 C35 Pd2 117.7(6)
C35 C36 O2 124.2(7)
C35 C36 C37 124.0(8)
O2 C36 C37 111.8(7)
C38 C37 C36 119.8(8)
C38 C37 H37 120.1
C36 C37 H37 120.1
C37 C38 C39 119.4(8)
C37 C38 H38 120.3
C39 C38 H38 120.3
C38 C39 C40 117.9(8)
C38 C39 C42 134.0(7)
C40 C39 C42 108.1(7)
C35 C40 C39 125.4(7)
C35 C40 N5 127.1(6)
C39 C40 N5 107.4(7)
C46 C41 C42 121.2(7)
C46 C41 N5 129.9(7)
C42 C41 N5 108.9(7)
C41 C42 C43 118.6(8)
C41 C42 C39 107.5(7)
C43 C42 C39 133.7(8)
C44 C43 C42 119.7(9)
C44 C43 H43 120.1
C42 C43 H43 120.1
C43 C44 C45 121.3(9)
C43 C44 H44 119.4
C45 C44 H44 119.4
C46 C45 C44 121.0(10)
C46 C45 H45 119.5
C44 C45 H45 119.5
C45 C46 C41 118.2(9)
C45 C46 H46 120.9
C41 C46 H46 120.9
N6 C47 C48 122.4(7)
N6 C47 N5 116.5(6)
C48 C47 N5 121.0(7)
C49 C48 C47 118.8(8)
C49 C48 H48 120.6
C47 C48 H48 120.6
C48 C49 C50 119.7(7)
C48 C49 H49 120.2
C50 C49 H49 120.2
C51 C50 C49 117.5(7)
C51 C50 H50 121.3
C49 C50 H50 121.3
N6 C51 C50 124.1(8)
N6 C51 H51 118.0
C50 C51 H51 118.0
C57 C52 C53 114.0(6)
C57 C52 Pd2 119.2(5)
C53 C52 Pd2 125.2(6)
O2 C53 C52 125.5(7)
O2 C53 C54 111.5(9)
C52 C53 C54 123.0(8)
C55 C54 C53 121.3(8)
C55 C54 H54 119.3
C53 C54 H54 119.3
C54 C55 C56 118.0(7)
C54 C55 H55 121.0
C56 C55 H55 121.0
C55 C56 C57 119.5(7)
C55 C56 C59 132.2(7)
C57 C56 C59 108.3(7)
C52 C57 C56 124.1(7)
C52 C57 N7 128.4(6)
C56 C57 N7 107.4(7)
C63 C58 C59 121.8(8)
C63 C58 N7 130.3(8)
C59 C58 N7 107.3(7)
C60 C59 C58 118.1(8)
C60 C59 C56 133.5(8)
C58 C59 C56 108.1(6)
C61 C60 C59 120.5(9)
C61 C60 H60 119.7
C59 C60 H60 119.7
C60 C61 C62 119.6(9)
C60 C61 H61 120.2
C62 C61 H61 120.2
C63 C62 C61 122.3(9)
C63 C62 H62 118.8
C61 C62 H62 118.8
C58 C63 C62 117.6(8)
C58 C63 H63 121.2
C62 C63 H63 121.2
N8 C64 N7 117.3(7)
N8 C64 C65 121.0(8)
N7 C64 C65 121.6(7)
C66 C65 C64 118.5(8)
C66 C65 H65 120.7
C64 C65 H65 120.7
C65 C66 C67 120.4(8)
C65 C66 H66 119.8
C67 C66 H66 119.8
C68 C67 C66 118.5(8)
C68 C67 H67 120.8
C66 C67 H67 120.8
C67 C68 N8 124.6(8)
C67 C68 H68 117.7
N8 C68 H68 117.7
Cl1 C69 Cl2 113.8(8)
Cl1 C69 H69A 108.8
Cl2 C69 H69A 108.8
Cl1 C69 H69B 108.8
Cl2 C69 H69B 108.8
H69A C69 H69B 107.7
Cl4 C70 Cl3 122.0(10)
Cl4 C70 H70A 106.8
Cl3 C70 H70A 106.8
Cl4 C70 H70B 106.8
Cl3 C70 H70B 106.8
H70A C70 H70B 106.7

loop_
_geom_bond_atom_site_label_1
_geom_bond_atom_site_label_2
_geom_bond_distance
Pd1 C1 1.976(7)
Pd1 C18 1.973(7)
Pd1 N2 2.120(6)
Pd1 N4 2.127(6)
Pd2 C35 1.968(7)
Pd2 C52 1.972(7)
Pd2 N6 2.114(6)
Pd2 N8 2.120(6)
Cl1 C69 1.684(15)
Cl2 C69 1.684(14)
Cl3 C70 1.63(3)
Cl4 C70 1.58(4)
N1 C13 1.400(9)
N1 C7 1.406(9)
N1 C6 1.414(9)
N2 C13 1.325(10)
N2 C17 1.333(10)
N3 C24 1.397(9)
N3 C30 1.399(10)
N3 C23 1.407(9)
N4 C30 1.329(9)
N4 C34 1.340(10)
N5 C41 1.398(9)
N5 C47 1.404(9)
N5 C40 1.434(9)
N6 C51 1.334(9)
N6 C47 1.329(9)
N7 C64 1.396(10)
N7 C57 1.414(9)
N7 C58 1.415(9)
N8 C64 1.343(10)
N8 C68 1.341(10)
O1 C2 1.374(9)
O1 C19 1.376(10)
O2 C53 1.358(10)
O2 C36 1.383(10)
C1 C2 1.362(10)
C1 C6 1.401(10)
C2 C3 1.413(11)
C3 C4 1.360(11)
C3 H3 0.9300
C4 C5 1.386(11)
C4 H4 0.9300
C5 C6 1.401(10)
C5 C8 1.448(10)
C7 C12 1.382(11)
C7 C8 1.396(11)
C8 C9 1.394(10)
C9 C10 1.350(13)
C9 H9 0.9300
C10 C11 1.389(14)
C10 H10 0.9300
C11 C12 1.376(12)
C11 H11 0.9300
C12 H12 0.9300
C13 C14 1.397(11)
C14 C15 1.356(11)
C14 H14 0.9300
C15 C16 1.384(12)
C15 H15 0.9300
C16 C17 1.356(11)
C16 H16 0.9300
C17 H17 0.9300
C18 C19 1.388(14)
C18 C23 1.395(10)
C19 C20 1.411(11)
C20 C21 1.362(11)
C20 H20 0.9300
C21 C22 1.390(11)
C21 H21 0.9300
C22 C23 1.398(10)
C22 C25 1.434(10)
C24 C29 1.379(11)
C24 C25 1.408(11)
C25 C26 1.379(11)
C26 C27 1.349(12)
C26 H26 0.9300
C27 C28 1.372(13)
C27 H27 0.9300
C28 C29 1.383(12)
C28 H28 0.9300
C29 H29 0.9300
C30 C31 1.389(11)
C31 C32 1.367(12)
C31 H31 0.9300
C32 C33 1.397(13)
C32 H32 0.9300
C33 C34 1.344(12)
C33 H33 0.9300
C34 H34 0.9300
C35 C36 1.366(10)
C35 C40 1.388(10)
C36 C37 1.415(11)
C37 C38 1.353(12)
C37 H37 0.9300
C38 C39 1.391(12)
C38 H38 0.9300
C39 C40 1.396(10)
C39 C42 1.437(12)
C41 C46 1.395(12)
C41 C42 1.394(11)
C42 C43 1.403(11)
C43 C44 1.351(14)
C43 H43 0.9300
C44 C45 1.382(15)
C44 H44 0.9300
C45 C46 1.369(12)
C45 H45 0.9300
C46 H46 0.9300
C47 C48 1.378(11)
C48 C49 1.359(11)
C48 H48 0.9300
C49 C50 1.386(12)
C49 H49 0.9300
C50 C51 1.356(11)
C50 H50 0.9300
C51 H51 0.9300
C52 C57 1.390(10)
C52 C53 1.400(14)
C53 C54 1.400(12)
C54 C55 1.362(11)
C54 H54 0.9300
C55 C56 1.403(11)
C55 H55 0.9300
C56 C57 1.399(10)
C56 C59 1.423(11)
C58 C63 1.372(11)
C58 C59 1.403(11)
C59 C60 1.390(12)
C60 C61 1.362(14)
C60 H60 0.9300
C61 C62 1.377(13)
C61 H61 0.9300
C62 C63 1.372(12)
C62 H62 0.9300
C63 H63 0.9300
C64 C65 1.402(11)
C65 C66 1.350(12)
C65 H65 0.9300
C66 C67 1.361(13)
C66 H66 0.9300
C67 C68 1.328(13)
C67 H67 0.9300
C68 H68 0.9300
C69 H69A 0.9700
C69 H69B 0.9700
C70 H70A 0.9700
C70 H70B 0.9700

loop_
_geom_torsion_atom_site_label_1
_geom_torsion_atom_site_label_2
_geom_torsion_atom_site_label_3
_geom_torsion_atom_site_label_4
_geom_torsion
C6 C1 C2 O1 -179.4(7)
Pd1 C1 C2 O1 -15.7(11)
C6 C1 C2 C3 -0.1(11)
Pd1 C1 C2 C3 163.6(6)
C19 O1 C2 C1 22.0(11)
C19 O1 C2 C3 -157.4(7)
C1 C2 C3 C4 -2.3(13)
O1 C2 C3 C4 177.1(7)
C2 C3 C4 C5 2.6(13)
C3 C4 C5 C6 -0.6(12)
C3 C4 C5 C8 -175.4(8)
C4 C5 C6 C1 -1.8(11)
C8 C5 C6 C1 174.2(7)
C4 C5 C6 N1 178.6(7)
C8 C5 C6 N1 -5.4(8)
C2 C1 C6 C5 2.1(10)
Pd1 C1 C6 C5 -163.3(6)
C2 C1 C6 N1 -178.3(7)
Pd1 C1 C6 N1 16.2(10)
C13 N1 C6 C5 -151.6(7)
C7 N1 C6 C5 6.5(8)
C13 N1 C6 C1 28.8(11)
C7 N1 C6 C1 -173.1(7)
C13 N1 C7 C12 -30.4(13)
C6 N1 C7 C12 171.8(8)
C13 N1 C7 C8 152.7(7)
C6 N1 C7 C8 -5.0(8)
C12 C7 C8 C9 1.7(11)
N1 C7 C8 C9 178.8(6)
C12 C7 C8 C5 -175.5(7)
N1 C7 C8 C5 1.6(8)
C4 C5 C8 C9 1.0(15)
C6 C5 C8 C9 -174.2(8)
C4 C5 C8 C7 177.6(8)
C6 C5 C8 C7 2.4(8)
C7 C8 C9 C10 -0.9(11)
C5 C8 C9 C10 175.4(8)
C8 C9 C10 C11 0.4(13)
C9 C10 C11 C12 -0.5(13)
C10 C11 C12 C7 1.1(13)
C8 C7 C12 C11 -1.8(12)
N1 C7 C12 C11 -178.2(8)
C17 N2 C13 N1 176.9(7)
Pd1 N2 C13 N1 6.3(10)
C17 N2 C13 C14 0.8(11)
Pd1 N2 C13 C14 -169.8(6)
C7 N1 C13 N2 165.9(7)
C6 N1 C13 N2 -39.5(10)
C7 N1 C13 C14 -18.0(12)
C6 N1 C13 C14 136.6(8)
N2 C13 C14 C15 -1.0(13)
N1 C13 C14 C15 -176.9(8)
C13 C14 C15 C16 0.6(13)
C14 C15 C16 C17 -0.1(13)
C13 N2 C17 C16 -0.3(13)
Pd1 N2 C17 C16 171.2(7)
C15 C16 C17 N2 0.0(14)
C2 O1 C19 C18 -7.7(12)
C2 O1 C19 C20 172.7(7)
C23 C18 C19 O1 -179.8(7)
Pd1 C18 C19 O1 -11.4(12)
C23 C18 C19 C20 -0.3(12)
Pd1 C18 C19 C20 168.1(6)
O1 C19 C20 C21 178.6(7)
C18 C19 C20 C21 -1.0(13)
C19 C20 C21 C22 0.4(12)
C20 C21 C22 C23 1.5(11)
C20 C21 C22 C25 -177.1(8)
C21 C22 C23 C18 -3.0(11)
C25 C22 C23 C18 175.9(7)
C21 C22 C23 N3 179.9(6)
C25 C22 C23 N3 -1.2(8)
C19 C18 C23 C22 2.3(11)
Pd1 C18 C23 C22 -166.7(5)
C19 C18 C23 N3 178.8(7)
Pd1 C18 C23 N3 9.8(10)
C24 N3 C23 C22 2.4(8)
C30 N3 C23 C22 -160.9(6)
C24 N3 C23 C18 -174.6(7)
C30 N3 C23 C18 22.1(11)
C30 N3 C24 C29 -25.2(12)
C23 N3 C24 C29 171.2(8)
C30 N3 C24 C25 161.0(6)
C23 N3 C24 C25 -2.7(8)
C29 C24 C25 C26 3.3(11)
N3 C24 C25 C26 178.0(7)
C29 C24 C25 C22 -172.8(7)
N3 C24 C25 C22 1.9(8)
C21 C22 C25 C26 2.9(14)
C23 C22 C25 C26 -175.8(8)
C21 C22 C25 C24 178.3(8)
C23 C22 C25 C24 -0.4(8)
C24 C25 C26 C27 -1.2(12)
C22 C25 C26 C27 173.6(8)
C25 C26 C27 C28 -0.5(14)
C26 C27 C28 C29 0.1(15)
N3 C24 C29 C28 -176.9(8)
C25 C24 C29 C28 -3.6(12)
C27 C28 C29 C24 1.9(14)
C34 N4 C30 C31 0.0(10)
Pd1 N4 C30 C31 -158.0(6)
C34 N4 C30 N3 175.8(7)
Pd1 N4 C30 N3 17.8(9)
C24 N3 C30 N4 163.4(6)
C23 N3 C30 N4 -35.7(10)
C24 N3 C30 C31 -20.7(10)
C23 N3 C30 C31 140.2(8)
N4 C30 C31 C32 -1.1(12)
N3 C30 C31 C32 -176.8(7)
C30 C31 C32 C33 1.5(13)
C31 C32 C33 C34 -0.7(13)
C30 N4 C34 C33 0.8(12)
Pd1 N4 C34 C33 162.0(7)
C32 C33 C34 N4 -0.4(13)
C40 C35 C36 O2 -179.6(7)
Pd2 C35 C36 O2 -15.2(11)
C40 C35 C36 C37 0.3(11)
Pd2 C35 C36 C37 164.6(6)
C53 O2 C36 C35 19.4(11)
C53 O2 C36 C37 -160.4(7)
C35 C36 C37 C38 -4.6(13)
O2 C36 C37 C38 175.3(8)
C36 C37 C38 C39 4.3(13)
C37 C38 C39 C40 -0.1(12)
C37 C38 C39 C42 -179.0(9)
C36 C35 C40 C39 4.3(11)
Pd2 C35 C40 C39 -161.6(6)
C36 C35 C40 N5 -179.9(7)
Pd2 C35 C40 N5 14.2(10)
C38 C39 C40 C35 -4.5(12)
C42 C39 C40 C35 174.6(7)
C38 C39 C40 N5 179.0(7)
C42 C39 C40 N5 -1.9(8)
C41 N5 C40 C35 -172.0(7)
C47 N5 C40 C35 32.7(11)
C41 N5 C40 C39 4.4(8)
C47 N5 C40 C39 -150.8(7)
C47 N5 C41 C46 -32.7(12)
C40 N5 C41 C46 172.7(8)
C47 N5 C41 C42 149.3(7)
C40 N5 C41 C42 -5.3(8)
C46 C41 C42 C43 1.0(11)
N5 C41 C42 C43 179.2(7)
C46 C41 C42 C39 -174.0(7)
N5 C41 C42 C39 4.1(8)
C38 C39 C42 C41 177.6(9)
C40 C39 C42 C41 -1.3(9)
C38 C39 C42 C43 3.7(16)
C40 C39 C42 C43 -175.3(9)
C41 C42 C43 C44 -0.4(12)
C39 C42 C43 C44 173.0(9)
C42 C43 C44 C45 -0.7(13)
C43 C44 C45 C46 1.2(14)
C44 C45 C46 C41 -0.7(13)
C42 C41 C46 C45 -0.4(12)
N5 C41 C46 C45 -178.2(8)
C51 N6 C47 C48 -1.3(11)
Pd2 N6 C47 C48 -167.5(6)
C51 N6 C47 N5 175.0(7)
Pd2 N6 C47 N5 8.8(10)
C41 N5 C47 N6 165.7(7)
C40 N5 C47 N6 -43.2(10)
C41 N5 C47 C48 -17.9(11)
C40 N5 C47 C48 133.2(8)
N6 C47 C48 C49 2.2(12)
N5 C47 C48 C49 -173.9(7)
C47 C48 C49 C50 -3.1(13)
C48 C49 C50 C51 3.2(13)
C47 N6 C51 C50 1.5(12)
Pd2 N6 C51 C50 169.2(7)
C49 C50 C51 N6 -2.5(13)
C36 O2 C53 C52 -3.9(12)
C36 O2 C53 C54 175.0(7)
C57 C52 C53 O2 -179.4(7)
Pd2 C52 C53 O2 -14.2(12)
C57 C52 C53 C54 1.8(11)
Pd2 C52 C53 C54 167.1(6)
O2 C53 C54 C55 177.3(7)
C52 C53 C54 C55 -3.8(12)
C53 C54 C55 C56 2.0(12)
C54 C55 C56 C57 1.3(11)
C54 C55 C56 C59 -177.0(8)
C53 C52 C57 C56 1.6(10)
Pd2 C52 C57 C56 -164.6(6)
C53 C52 C57 N7 178.0(7)
Pd2 C52 C57 N7 11.8(10)
C55 C56 C57 C52 -3.2(11)
C59 C56 C57 C52 175.4(7)
C55 C56 C57 N7 179.7(6)
C59 C56 C57 N7 -1.6(8)
C64 N7 C57 C52 23.8(11)
C58 N7 C57 C52 -174.9(7)
C64 N7 C57 C56 -159.3(6)
C58 N7 C57 C56 2.0(8)
C64 N7 C58 C63 -28.5(12)
C57 N7 C58 C63 169.6(8)
C64 N7 C58 C59 160.3(6)
C57 N7 C58 C59 -1.6(8)
C63 C58 C59 C60 3.1(12)
N7 C58 C59 C60 175.2(7)
C63 C58 C59 C56 -171.5(7)
N7 C58 C59 C56 0.6(8)
C55 C56 C59 C60 5.6(15)
C57 C56 C59 C60 -172.8(8)
C55 C56 C59 C58 179.1(8)
C57 C56 C59 C58 0.6(8)
C58 C59 C60 C61 -2.4(12)
C56 C59 C60 C61 170.6(9)
C59 C60 C61 C62 0.7(14)
C60 C61 C62 C63 0.3(14)
C59 C58 C63 C62 -2.1(12)
N7 C58 C63 C62 -172.2(8)
C61 C62 C63 C58 0.3(13)
C68 N8 C64 N7 175.5(6)
Pd2 N8 C64 N7 17.9(9)
C68 N8 C64 C65 -0.7(10)
Pd2 N8 C64 C65 -158.2(6)
C57 N7 C64 N8 -38.5(10)
C58 N7 C64 N8 162.7(6)
C57 N7 C64 C65 137.6(8)
C58 N7 C64 C65 -21.2(10)
N8 C64 C65 C66 0.5(12)
N7 C64 C65 C66 -175.5(7)
C64 C65 C66 C67 0.4(13)
C65 C66 C67 C68 -1.1(14)
C66 C67 C68 N8 1.0(14)
C64 N8 C68 C67 -0.1(12)
Pd2 N8 C68 C67 160.3(8)
